data_7055487
loop_
_publ_author_name
'Pitarch-Jarque, Javier'
'Belda, Raquel'
'Blasco, Salvador'
'Navarro, Pilar'
'Tejero, Roberto'
'Junquera-Hern\'andez, Jos\'e Miguel'
'P\'erez-Mond\'ejar, Vicente'
'Garc\'ia-Espa\~na, Enrique'

_publ_section_title
;
 A water molecule in the interior of a 1H-pyrazole Cu2+metallocage
;
_journal_issue 7
_journal_name_full 'New J. Chem.'
_journal_page_first 5670
_journal_paper_doi 10.1039/C5NJ03234B
_journal_volume 40
_journal_year 2016
_chemical_formula_moiety 'C20 H38 N8, 2(Cl O4)'
_chemical_formula_sum 'C20 H38 Cl2 N8 O8'
_chemical_formula_weight 589.48
_chemical_name_systematic
;
 ?
;
_space_group_crystal_system triclinic
_space_group_IT_number 2
_space_group_name_Hall '-P 1'
_space_group_name_H-M_alt 'P -1'
_symmetry_space_group_name_Hall '-P 1'
_symmetry_space_group_name_H-M 'P -1'
_atom_sites_solution_hydrogens mixed
_audit_creation_date 2015-11-13
_audit_creation_method
;
Olex2 1.2
(compiled 2015.09.30 svn.r3233 for OlexSys, GUI svn.r5103)
;
_audit_update_record
;
2015-11-14 deposited with the CCDC.
2016-04-13 downloaded from the CCDC.
;
_cell_angle_alpha 65.970(2)
_cell_angle_beta 89.173(2)
_cell_angle_gamma 70.563(2)
_cell_formula_units_Z 1
_cell_length_a 8.9190(3)
_cell_length_b 9.3360(4)
_cell_length_c 9.7410(3)
_cell_measurement_reflns_used 3134
_cell_measurement_temperature 293(2)
_cell_measurement_theta_max 27.485
_cell_measurement_theta_min 0.998
_cell_volume 691.66(5)
_computing_cell_refinement 'HKL Scalepack (Otwinowski & Minor 1997)'
_computing_data_collection 'Collect (Bruker AXS BV, 1997-2004)'
_computing_data_reduction 'HKL Denzo and Scalepack (Otwinowski & Minor 1997)'
_computing_molecular_graphics 'Olex2 (Dolomanov et al., 2009)'
_computing_publication_material 'Olex2 (Dolomanov et al., 2009)'
_computing_structure_refinement 'ShelXL (Sheldrick, 2015)'
_computing_structure_solution Sir97
_diffrn_ambient_temperature 293(2)
_diffrn_detector_area_resol_mean 9
_diffrn_measured_fraction_theta_full 0.998
_diffrn_measured_fraction_theta_max 0.998
_diffrn_measurement_device '95mm CCD camera on \k-goniostat'
_diffrn_measurement_device_type KappaCCD
_diffrn_measurement_method CCD
_diffrn_radiation_monochromator 'horizonally mounted graphite crystal'
_diffrn_radiation_type MoK\a
_diffrn_radiation_wavelength 0.71073
_diffrn_reflns_av_R_equivalents 0.0247
_diffrn_reflns_av_unetI/netI 0.0324
_diffrn_reflns_Laue_measured_fraction_full 0.998
_diffrn_reflns_Laue_measured_fraction_max 0.998
_diffrn_reflns_limit_h_max 10
_diffrn_reflns_limit_h_min -10
_diffrn_reflns_limit_k_max 11
_diffrn_reflns_limit_k_min -11
_diffrn_reflns_limit_l_max 11
_diffrn_reflns_limit_l_min -11
_diffrn_reflns_number 4750
_diffrn_reflns_point_group_measured_fraction_full 0.998
_diffrn_reflns_point_group_measured_fraction_max 0.998
_diffrn_reflns_theta_full 25.000
_diffrn_reflns_theta_max 24.997
_diffrn_reflns_theta_min 2.446
_exptl_absorpt_coefficient_mu 0.293
_exptl_absorpt_correction_type none
_exptl_crystal_colour colorless
_exptl_crystal_density_diffrn 1.415
_exptl_crystal_description block
_exptl_crystal_F_000 312
_exptl_crystal_size_max 0.3
_exptl_crystal_size_mid 0.2
_exptl_crystal_size_min 0.2
_refine_diff_density_max 0.311
_refine_diff_density_min -0.308
_refine_diff_density_rms 0.044
_refine_ls_extinction_method none
_refine_ls_goodness_of_fit_ref 1.033
_refine_ls_hydrogen_treatment mixed
_refine_ls_matrix_type full
_refine_ls_number_parameters 221
_refine_ls_number_reflns 2441
_refine_ls_number_restraints 8
_refine_ls_restrained_S_all 1.032
_refine_ls_R_factor_all 0.0644
_refine_ls_R_factor_gt 0.0507
_refine_ls_shift/su_max 0.000
_refine_ls_shift/su_mean 0.000
_refine_ls_structure_factor_coef Fsqd
_refine_ls_weighting_details 'w=1/[\s^2^(Fo^2^)+(0.0696P)^2^+0.3517P] where P=(Fo^2^+2Fc^2^)/3'
_refine_ls_weighting_scheme calc
_refine_ls_wR_factor_gt 0.1291
_refine_ls_wR_factor_ref 0.1403
_reflns_Friedel_coverage 0.000
_reflns_number_gt 1937
_reflns_number_total 2441
_reflns_threshold_expression 'I > 2\s(I)'
_cod_data_source_file c5nj03234b2.cif
_cod_data_source_block COMPOUND1
_cod_depositor_comments 'Adding full bibliography for 7055486--7055490.cif.'
_cod_database_code 7055487
_shelxl_version_number 2013-4
_shelx_space_group_comment
;
The symmetry employed for this shelxl refinement is uniquely defined
by the following loop, which should always be used as a source of
symmetry information in preference to the above space-group names.
They are only intended as comments.
;
_olex2_refinement_description
;
1. Fixed Uiso
 At 1.2 times of:
  All C(H) groups, All C(H,H) groups, All N(H) groups, All N(H,H) groups
2. Restrained distances
 N4-H4
 0.9 with sigma of 0.02
 N3-H3
 0.9 with sigma of 0.02
3. Uiso/Uaniso restraints and constraints
Uanis(O1B) \\sim Ueq: with sigma of 0.1 and sigma for terminal atoms of 0.2
4. Others
 Fixed Sof: O4B(0.5) O1B(0.5) O2B(0.5) O3B(0.5) Cl1B(0.5) O4A(0.5) O1A(0.5)
 O2A(0.5) O3A(0.5) Cl1(0.5)
5.a Riding coordinates:
 C1(H1c,H1d), C7(H7a,H7b), C10(H10a,H10b), C2(H2a,H2b), C6(H6a,H6b), C4(H4a),
 C9(H9a,H9b), C8(H8a,H8b)
5.b Rotating group with stretchable bonds:
 N3(H3), N4(H4)
5.c Secondary CH2 refined with riding coordinates:
 N1(H1a,H1b)
;
_olex2_submission_special_instructions 'No special instructions were received'

loop_
_space_group_symop_operation_xyz
'x, y, z'
'-x, -y, -z'

loop_
_atom_site_label
_atom_site_type_symbol
_atom_site_fract_x
_atom_site_fract_y
_atom_site_fract_z
_atom_site_U_iso_or_equiv
_atom_site_adp_type
_atom_site_occupancy
_atom_site_site_symmetry_order
_atom_site_calc_flag
_atom_site_refinement_flags_posn
_atom_site_refinement_flags_adp
_atom_site_refinement_flags_occupancy
_atom_site_disorder_assembly
_atom_site_disorder_group
N1 N 0.2158(2) 0.1844(2) 0.2127(2) 0.0395(5) Uani 1 1 d . . . . .
H1A H 0.2429 0.0668 0.2349 0.047 Uiso 1 1 calc R . . . .
H1B H 0.0998 0.2344 0.2021 0.047 Uiso 1 1 calc R . . . .
N3 N 0.1052(2) 0.5778(2) 0.3794(2) 0.0402(5) Uani 1 1 d D . . . .
H3 H 0.038(3) 0.6323(14) 0.424(2) 0.048 Uiso 1 1 d DGR . . . .
N2 N 0.1254(2) 0.4157(2) 0.4141(2) 0.0409(5) Uani 1 1 d . . . . .
N4 N 0.2976(2) 0.8402(2) 0.3125(2) 0.0438(5) Uani 1 1 d D . . . .
H4 H 0.2639(19) 0.819(3) 0.402(2) 0.053 Uiso 1 1 d DGR . . . .
C1 C 0.2701(3) 0.2689(3) 0.0656(3) 0.0445(6) Uani 1 1 d . . . . .
H1C H 0.2336 0.3874 0.0378 0.053 Uiso 1 1 d R . . . .
H1D H 0.3853 0.2246 0.0772 0.053 Uiso 1 1 d R . . . .
C7 C 0.4695(3) 0.7390(3) 0.3322(3) 0.0459(6) Uani 1 1 d . . . . .
H7A H 0.5272 0.7486 0.4086 0.055 Uiso 1 1 d R . . . .
H7B H 0.4820 0.6235 0.3633 0.055 Uiso 1 1 d R . . . .
C5 C 0.1968(3) 0.6358(3) 0.2756(2) 0.0365(5) Uani 1 1 d . . . . .
C10 C 0.2055(3) 0.2430(3) -0.0614(3) 0.0497(6) Uani 1 1 d . . . . .
H10A H 0.2281 0.1252 -0.0290 0.060 Uiso 1 1 d R . . . .
H10B H 0.0914 0.3021 -0.0851 0.060 Uiso 1 1 d R . . . .
C3 C 0.2348(3) 0.3714(3) 0.3305(2) 0.0367(5) Uani 1 1 d . . . . .
C2 C 0.2884(3) 0.1961(3) 0.3437(3) 0.0425(6) Uani 1 1 d . . . . .
H2A H 0.2581 0.1285 0.4358 0.051 Uiso 1 1 d R . . . .
H2B H 0.4032 0.1556 0.3497 0.051 Uiso 1 1 d R . . . .
C6 C 0.1921(3) 0.8126(3) 0.2182(3) 0.0432(6) Uani 1 1 d . . . . .
H6A H 0.0827 0.8824 0.2105 0.052 Uiso 1 1 d R . . . .
H6B H 0.2239 0.8410 0.1188 0.052 Uiso 1 1 d R . . . .
C4 C 0.2832(3) 0.5048(3) 0.2426(3) 0.0406(5) Uani 1 1 d . . . . .
H4A H 0.3580 0.5200 0.1709 0.049 Uiso 1 1 d R . . . .
C9 C 0.2817(3) 0.3051(3) -0.2039(3) 0.0513(6) Uani 1 1 d . . . . .
H9A H 0.2282 0.3015 -0.2866 0.062 Uiso 1 1 d R . . . .
H9B H 0.2724 0.4187 -0.2291 0.062 Uiso 1 1 d R . . . .
C8 C 0.5425(3) 0.7969(3) 0.1878(3) 0.0494(6) Uani 1 1 d . . . . .
H8A H 0.4861 0.7869 0.1109 0.059 Uiso 1 1 d R . . . .
H8B H 0.5310 0.9122 0.1561 0.059 Uiso 1 1 d R . . . .
O4B O 0.9129(9) 0.0373(12) 0.3666(9) 0.178(4) Uani 0.5 1 d . . P A 1
O1B O 0.720(2) 0.234(3) 0.3359(18) 0.257(11) Uani 0.5 1 d . U P A 1
O2B O 0.8672(18) 0.250(2) 0.1545(12) 0.160(7) Uani 0.5 1 d . . P A 1
O3B O 0.7078(18) 0.119(2) 0.1734(18) 0.195(7) Uani 0.5 1 d . . P A 1
Cl1B Cl 0.7734(4) 0.1838(6) 0.2440(6) 0.0513(9) Uani 0.5 1 d . . P A 1
O4A O 0.6285(7) 0.3163(13) 0.1189(7) 0.146(3) Uani 0.5 1 d . . P B 2
O1A O 0.6792(8) 0.2216(14) 0.3577(8) 0.095(2) Uani 0.5 1 d . . P B 2
O2A O 0.8746(13) 0.2717(18) 0.1882(17) 0.143(5) Uani 0.5 1 d . . P B 2
O3A O 0.7949(19) 0.0354(15) 0.259(2) 0.191(5) Uani 0.5 1 d . . P B 2
Cl1 Cl 0.7741(8) 0.1863(10) 0.2508(10) 0.109(2) Uani 0.5 1 d . . P B 2

loop_
_atom_site_aniso_label
_atom_site_aniso_U_11
_atom_site_aniso_U_22
_atom_site_aniso_U_33
_atom_site_aniso_U_23
_atom_site_aniso_U_13
_atom_site_aniso_U_12
N1 0.0434(10) 0.0386(10) 0.0465(11) -0.0246(9) 0.0138(9) -0.0188(8)
N3 0.0449(11) 0.0423(11) 0.0479(11) -0.0284(9) 0.0205(9) -0.0221(9)
N2 0.0505(11) 0.0420(11) 0.0425(10) -0.0238(9) 0.0173(9) -0.0244(9)
N4 0.0580(13) 0.0465(12) 0.0438(11) -0.0262(10) 0.0207(9) -0.0306(10)
C1 0.0527(14) 0.0453(13) 0.0428(13) -0.0214(11) 0.0135(11) -0.0233(11)
C7 0.0551(15) 0.0498(14) 0.0388(12) -0.0191(11) 0.0080(11) -0.0259(12)
C5 0.0386(12) 0.0390(12) 0.0401(12) -0.0202(10) 0.0108(9) -0.0197(10)
C10 0.0430(13) 0.0626(16) 0.0493(14) -0.0291(13) 0.0078(11) -0.0192(12)
C3 0.0430(12) 0.0393(12) 0.0344(11) -0.0189(10) 0.0082(9) -0.0187(10)
C2 0.0536(14) 0.0385(12) 0.0398(12) -0.0194(10) 0.0092(10) -0.0186(11)
C6 0.0456(13) 0.0379(13) 0.0513(14) -0.0210(11) 0.0107(11) -0.0189(10)
C4 0.0443(13) 0.0452(13) 0.0453(13) -0.0259(11) 0.0192(10) -0.0238(11)
C9 0.0487(14) 0.0580(16) 0.0417(13) -0.0198(12) 0.0018(11) -0.0140(12)
C8 0.0513(14) 0.0500(15) 0.0416(13) -0.0152(11) 0.0108(11) -0.0174(12)
O4B 0.092(5) 0.173(8) 0.121(6) 0.026(5) 0.021(4) 0.017(5)
O1B 0.37(2) 0.280(16) 0.185(11) -0.154(12) 0.216(13) -0.132(15)
O2B 0.118(8) 0.258(18) 0.060(4) -0.008(6) 0.026(4) -0.088(9)
O3B 0.193(14) 0.31(2) 0.229(15) -0.201(16) 0.031(10) -0.153(15)
Cl1B 0.0477(15) 0.075(3) 0.062(2) -0.046(2) 0.0375(16) -0.0400(18)
O4A 0.068(4) 0.214(8) 0.090(4) -0.022(5) -0.005(3) -0.025(4)
O1A 0.064(3) 0.156(6) 0.063(3) -0.062(4) 0.039(3) -0.020(3)
O2A 0.056(4) 0.133(7) 0.241(15) -0.057(9) 0.044(7) -0.064(5)
O3A 0.229(17) 0.112(8) 0.269(19) -0.118(10) 0.041(12) -0.060(9)
Cl1 0.125(4) 0.103(5) 0.102(5) -0.048(4) 0.042(4) -0.040(4)

loop_
_atom_type_symbol
_atom_type_description
_atom_type_scat_dispersion_real
_atom_type_scat_dispersion_imag
_atom_type_scat_source
C C 0.0030 0.0020 'International Tables Vol C Tables 4.2.6.8 and 6.1.1.4'
N N 0.0060 0.0030 'International Tables Vol C Tables 4.2.6.8 and 6.1.1.4'
Cl Cl 0.1480 0.1590 'International Tables Vol C Tables 4.2.6.8 and 6.1.1.4'
H H 0.0000 0.0000 'International Tables Vol C Tables 4.2.6.8 and 6.1.1.4'
O O 0.0110 0.0060 'International Tables Vol C Tables 4.2.6.8 and 6.1.1.4'

loop_
_geom_angle_atom_site_label_1
_geom_angle_atom_site_label_2
_geom_angle_atom_site_label_3
_geom_angle
_geom_angle_site_symmetry_1
H1A N1 H1B 107.7 .
C1 N1 H1A 108.8 .
C1 N1 H1B 108.8 .
C1 N1 C2 113.72(17) .
C2 N1 H1A 108.8 .
C2 N1 H1B 108.8 .
N2 N3 H3 120.0 .
C5 N3 H3 127.7 .
C5 N3 N2 112.33(17) .
C3 N2 N3 104.71(17) .
H4 N4 H4 0.0 .
H4 N4 C7 109.8 .
H4 N4 C6 108.0 .
C7 N4 H4 109.8 .
C6 N4 H4 108.0 .
C6 N4 C7 114.48(18) .
N1 C1 H1C 109.1 .
N1 C1 H1D 109.2 .
N1 C1 C10 112.42(18) .
H1C C1 H1D 109.5 .
C10 C1 H1C 108.2 .
C10 C1 H1D 108.4 .
N4 C7 H7A 109.4 .
N4 C7 H7B 109.4 .
N4 C7 C8 112.2(2) .
H7A C7 H7B 109.5 .
C8 C7 H7A 107.7 .
C8 C7 H7B 108.7 .
N3 C5 C6 121.67(19) .
N3 C5 C4 106.31(19) .
C4 C5 C6 132.0(2) .
C1 C10 H10A 108.9 .
C1 C10 H10B 109.3 .
C1 C10 C9 112.1(2) .
H10A C10 H10B 109.5 .
C9 C10 H10A 108.2 .
C9 C10 H10B 108.9 .
N2 C3 C2 118.81(19) .
N2 C3 C4 110.88(19) .
C4 C3 C2 130.30(19) .
N1 C2 H2A 109.1 .
N1 C2 H2B 109.4 .
C3 C2 N1 113.03(19) .
C3 C2 H2A 107.9 .
C3 C2 H2B 107.9 .
H2A C2 H2B 109.5 .
N4 C6 C5 115.09(19) .
N4 C6 H6A 109.7 .
N4 C6 H6B 108.9 .
C5 C6 H6A 107.1 .
C5 C6 H6B 106.5 .
H6A C6 H6B 109.5 .
C5 C4 C3 105.77(19) .
C5 C4 H4A 119.5 .
C3 C4 H4A 134.7 .
C10 C9 H9A 110.2 .
C10 C9 H9B 108.6 .
H9A C9 H9B 109.5 .
C8 C9 C10 113.9(2) 2_665
C8 C9 H9A 106.8 2_665
C8 C9 H9B 107.7 2_665
C7 C8 H8A 108.3 .
C7 C8 H8B 109.3 .
C9 C8 C7 113.6(2) 2_665
C9 C8 H8A 107.7 2_665
C9 C8 H8B 108.5 2_665
H8A C8 H8B 109.5 .
O1B Cl1B O4B 90.5(11) .
O1B Cl1B O2B 119.9(13) .
O1B Cl1B O3B 127.6(12) .
O2B Cl1B O4B 95.2(7) .
O2B Cl1B O3B 107.0(10) .
O3B Cl1B O4B 108.0(9) .
O1A Cl1 O4A 89.6(6) .
O2A Cl1 O4A 93.1(8) .
O2A Cl1 O1A 120.6(10) .
O3A Cl1 O4A 106.4(10) .
O3A Cl1 O1A 112.3(10) .
O3A Cl1 O2A 123.4(11) .

loop_
_geom_bond_atom_site_label_1
_geom_bond_atom_site_label_2
_geom_bond_distance
_geom_bond_site_symmetry_2
N1 H1A 0.9700 .
N1 H1B 0.9700 .
N1 C1 1.491(3) .
N1 C2 1.499(3) .
N3 H3 0.884(16) .
N3 N2 1.357(2) .
N3 C5 1.344(3) .
N2 C3 1.330(3) .
N4 H4 0.885(17) .
N4 H4 0.885(17) .
N4 C7 1.475(3) .
N4 C6 1.474(3) .
C1 H1C 0.9600 .
C1 H1D 0.9601 .
C1 C10 1.510(3) .
C7 H7A 0.9601 .
C7 H7B 0.9599 .
C7 C8 1.511(3) .
C5 C6 1.497(3) .
C5 C4 1.370(3) .
C10 H10A 0.9600 .
C10 H10B 0.9600 .
C10 C9 1.518(3) .
C3 C2 1.494(3) .
C3 C4 1.396(3) .
C2 H2A 0.9600 .
C2 H2B 0.9600 .
C6 H6A 0.9601 .
C6 H6B 0.9599 .
C4 H4A 0.9600 .
C9 H9A 0.9601 .
C9 H9B 0.9601 .
C9 C8 1.510(3) 2_665
C8 C9 1.510(3) 2_665
C8 H8A 0.9600 .
C8 H8B 0.9601 .
O4B Cl1B 1.557(9) .
O1B Cl1B 1.196(16) .
O2B Cl1B 1.313(13) .
O3B Cl1B 1.328(11) .
O4A Cl1 1.594(10) .
O1A Cl1 1.406(10) .
O2A Cl1 1.369(12) .
O3A Cl1 1.327(12) .

loop_
_geom_hbond_atom_site_label_D
_geom_hbond_atom_site_label_H
_geom_hbond_atom_site_label_A
_geom_hbond_distance_DH
_geom_hbond_distance_HA
_geom_hbond_distance_DA
_geom_hbond_angle_DHA
_geom_hbond_site_symmetry_A
N1 H1A N4 0.97 1.82 2.778(3) 169.6 1_545
N1 H1B O2B 0.97 2.08 2.977(15) 153.6 1_455
N1 H1B O2A 0.97 1.92 2.863(11) 163.9 1_455
N3 H3 N2 0.88 2.14 2.859(2) 137.7 2_566
N4 H4 O1B 0.89 2.39 3.219(15) 155.8 2_666
N4 H4 O1A 0.89 2.25 3.022(7) 145.5 2_666

loop_
_geom_torsion_atom_site_label_1
_geom_torsion_atom_site_label_2
_geom_torsion_atom_site_label_3
_geom_torsion_atom_site_label_4
_geom_torsion
_geom_torsion_site_symmetry_4
N1 C1 C10 C9 -170.9(2) .
N3 N2 C3 C2 178.81(18) .
N3 N2 C3 C4 -0.3(2) .
N3 C5 C6 N4 85.2(3) .
N3 C5 C4 C3 0.8(2) .
N2 N3 C5 C6 178.96(19) .
N2 N3 C5 C4 -1.1(3) .
N2 C3 C2 N1 103.4(2) .
N2 C3 C4 C5 -0.3(3) .
N4 C7 C8 C9 -179.5(2) 2_665
H4 N4 C7 C8 -167.6 .
H4 N4 C6 C5 -63.5 .
C1 N1 C2 C3 66.6(2) .
C1 C10 C9 C8 68.0(3) 2_665
C7 N4 C6 C5 59.2(3) .
C5 N3 N2 C3 0.9(2) .
C2 N1 C1 C10 175.39(19) .
C2 C3 C4 C5 -179.3(2) .
C6 N4 C7 C8 70.8(2) .
C6 C5 C4 C3 -179.2(2) .
C4 C5 C6 N4 -94.8(3) .
C4 C3 C2 N1 -77.7(3) .
